data_7201029
loop_
_publ_author_name
'Mahmoudi, Ghodrat'
'Morsali, Ali'

_publ_section_title
;
 Mercury(II) metal--organic coordination polymers with pyrazine
 derivatives
;
_journal_issue 9
_journal_name_full CrystEngComm
_journal_page_first 1868
_journal_paper_doi 10.1039/b903457a
_journal_volume 11
_journal_year 2009
_chemical_formula_sum 'C6 H8 Br2 Hg N2'
_chemical_formula_weight 468.53
_chemical_name_systematic
;
?
;
_space_group_IT_number 2
_symmetry_cell_setting triclinic
_symmetry_space_group_name_Hall '-P 1'
_symmetry_space_group_name_H-M 'P -1'
_atom_sites_solution_hydrogens geom
_atom_sites_solution_primary direct
_atom_sites_solution_secondary difmap
_audit_creation_method SHELXL-97
_cell_angle_alpha 105.738(4)
_cell_angle_beta 94.848(4)
_cell_angle_gamma 100.308(4)
_cell_formula_units_Z 2
_cell_length_a 4.0289(8)
_cell_length_b 10.454(2)
_cell_length_c 12.306(2)
_cell_measurement_reflns_used 3800
_cell_measurement_temperature 100(2)
_cell_measurement_theta_max 30.589
_cell_measurement_theta_min 3.0665
_cell_volume 485.96(16)
_computing_cell_refinement 'SAINT+ 6.45 (Bruker, 2003)'
_computing_data_collection 'SMART 5.630 (Bruker, 1997-2002)'
_computing_data_reduction 'SAINT+ 6.45'
_computing_molecular_graphics 'SHELXTL 6.14'
_computing_publication_material 'SHELXTL 6.14'
_computing_structure_refinement 'SHELXTL 6.14'
_computing_structure_solution 'SHELXTL 6.14 (Bruker, 2000-2003)'
_diffrn_ambient_temperature 100(2)
_diffrn_measured_fraction_theta_full 0.971
_diffrn_measured_fraction_theta_max 0.971
_diffrn_measurement_device_type 'Bruker AXS SMART APEX CCD diffractometer'
_diffrn_measurement_method '\w scans'
_diffrn_radiation_monochromator graphite
_diffrn_radiation_source 'fine-focus sealed tube'
_diffrn_radiation_type MoK\a
_diffrn_radiation_wavelength 0.71073
_diffrn_reflns_av_R_equivalents 0.0589
_diffrn_reflns_av_sigmaI/netI 0.0364
_diffrn_reflns_limit_h_max 5
_diffrn_reflns_limit_h_min -5
_diffrn_reflns_limit_k_max 13
_diffrn_reflns_limit_k_min -13
_diffrn_reflns_limit_l_max 16
_diffrn_reflns_limit_l_min 0
_diffrn_reflns_number 7858
_diffrn_reflns_theta_full 28.28
_diffrn_reflns_theta_max 28.28
_diffrn_reflns_theta_min 1.74
_diffrn_standards_number 0
_exptl_absorpt_coefficient_mu 23.999
_exptl_absorpt_correction_T_max 0.237
_exptl_absorpt_correction_T_min 0.064
_exptl_absorpt_correction_type multi-scan
_exptl_absorpt_process_details 'TWINABS (Sheldrick, 2007)'
_exptl_crystal_colour colourless
_exptl_crystal_density_diffrn 3.202
_exptl_crystal_density_method 'not measured'
_exptl_crystal_description needle
_exptl_crystal_F_000 416
_exptl_crystal_size_max 0.45
_exptl_crystal_size_mid 0.10
_exptl_crystal_size_min 0.06
_refine_diff_density_max 4.100
_refine_diff_density_min -4.259
_refine_diff_density_rms 0.572
_refine_ls_extinction_method none
_refine_ls_goodness_of_fit_ref 1.080
_refine_ls_hydrogen_treatment constr
_refine_ls_matrix_type full
_refine_ls_number_parameters 103
_refine_ls_number_reflns 2342
_refine_ls_number_restraints 0
_refine_ls_restrained_S_all 1.080
_refine_ls_R_factor_all 0.0673
_refine_ls_R_factor_gt 0.0619
_refine_ls_shift/su_max 0.000
_refine_ls_shift/su_mean 0.000
_refine_ls_structure_factor_coef Fsqd
_refine_ls_weighting_details 'calc w=1/[\s^2^(Fo^2^)+(0.1248P)^2^+8.3865P] where P=(Fo^2^+2Fc^2^)/3'
_refine_ls_weighting_scheme calc
_refine_ls_wR_factor_gt 0.1731
_refine_ls_wR_factor_ref 0.1797
_reflns_number_gt 2129
_reflns_number_total 2342
_reflns_threshold_expression I>2\s(I)
_cod_data_source_file b903457a.txt
_cod_data_source_block 07mz416m
_cod_depositor_comments
;
The following automatic conversions were performed:
'_symmetry_cell_setting' value 'Triclinic' changed to 'triclinic'
according to '/home/saulius/struct/CIF-dictionaries/cif_core.dic'
dictionary named 'cif_core.dic' version 2.4.1 from 2010-06-29.

Automatic conversion script
Id: cif_fix_enum 1527 2010-12-29 10:47:43Z saulius 
;
_cod_original_cell_volume 485.99(16)
_cod_original_sg_symbol_H-M P-1
_cod_database_code 7201029

loop_
_symmetry_equiv_pos_as_xyz
'x, y, z'
'-x, -y, -z'

loop_
_atom_site_label
_atom_site_type_symbol
_atom_site_fract_x
_atom_site_fract_y
_atom_site_fract_z
_atom_site_U_iso_or_equiv
_atom_site_adp_type
_atom_site_occupancy
_atom_site_symmetry_multiplicity
_atom_site_calc_flag
_atom_site_refinement_flags
_atom_site_disorder_assembly
_atom_site_disorder_group
Br1 Br 0.2372(4) 0.67443(15) -0.03032(13) 0.0215(3) Uani 1 1 d . . .
Br2 Br 1.2237(4) 1.04411(15) 0.16433(13) 0.0214(3) Uani 1 1 d . . .
C1 C 0.592(4) 0.6258(14) 0.2367(12) 0.019(3) Uani 1 1 d . . .
H1 H 0.4404 0.5766 0.1688 0.022 Uiso 1 1 calc R . .
C2 C 0.619(4) 0.5687(15) 0.3269(12) 0.020(3) Uani 1 1 d . . .
C3 C 0.414(5) 0.4275(17) 0.3147(13) 0.030(4) Uani 1 1 d . . .
H3A H 0.5627 0.3618 0.2992 0.044 Uiso 1 1 calc R . .
H3B H 0.2275 0.4027 0.2515 0.044 Uiso 1 1 calc R . .
H3C H 0.3206 0.4267 0.3856 0.044 Uiso 1 1 calc R . .
C4 C 0.982(4) 0.8164(16) 0.3422(13) 0.021(3) Uani 1 1 d . . .
H4 H 1.1167 0.9035 0.3496 0.025 Uiso 1 1 calc R . .
C5 C 1.001(5) 0.7605(16) 0.4342(14) 0.025(3) Uani 1 1 d . . .
C6 C 1.220(4) 0.8344(16) 0.5433(14) 0.023(3) Uani 1 1 d . . .
H6A H 1.0849 0.8380 0.6061 0.035 Uiso 1 1 calc R . .
H6B H 1.3174 0.9271 0.5426 0.035 Uiso 1 1 calc R . .
H6C H 1.4048 0.7873 0.5536 0.035 Uiso 1 1 calc R . .
Hg1 Hg 0.74434(14) 0.84629(6) 0.08008(5) 0.0207(2) Uani 1 1 d . . .
N1 N 0.777(3) 0.7486(13) 0.2447(11) 0.022(3) Uani 1 1 d . . .
N2 N 0.818(4) 0.6348(14) 0.4240(10) 0.021(3) Uani 1 1 d . . .

loop_
_atom_site_aniso_label
_atom_site_aniso_U_11
_atom_site_aniso_U_22
_atom_site_aniso_U_33
_atom_site_aniso_U_23
_atom_site_aniso_U_13
_atom_site_aniso_U_12
Br1 0.0148(7) 0.0250(7) 0.0232(7) 0.0048(6) 0.0033(5) 0.0037(5)
Br2 0.0170(7) 0.0226(7) 0.0241(7) 0.0073(6) 0.0036(6) 0.0018(5)
C1 0.019(7) 0.017(6) 0.016(6) 0.000(5) -0.002(6) 0.004(6)
C2 0.018(7) 0.023(7) 0.016(6) 0.000(5) -0.003(5) 0.011(6)
C3 0.038(10) 0.026(8) 0.016(7) 0.001(6) -0.007(7) -0.002(7)
C4 0.011(6) 0.021(7) 0.023(7) 0.002(6) -0.008(5) -0.004(5)
C5 0.032(9) 0.021(7) 0.030(8) 0.010(6) 0.015(7) 0.016(7)
C6 0.014(7) 0.028(8) 0.024(7) 0.008(6) 0.001(6) -0.002(6)
Hg1 0.0142(3) 0.0250(3) 0.0227(3) 0.0086(2) 0.0027(2) 0.0014(2)
N1 0.019(6) 0.023(6) 0.025(6) 0.006(5) 0.010(5) 0.004(5)
N2 0.022(6) 0.026(6) 0.016(6) 0.009(5) 0.005(5) 0.002(5)

loop_
_atom_type_symbol
_atom_type_description
_atom_type_scat_dispersion_real
_atom_type_scat_dispersion_imag
_atom_type_scat_source
C C 0.0033 0.0016 'International Tables Vol C Tables 4.2.6.8 and 6.1.1.4'
H H 0.0000 0.0000 'International Tables Vol C Tables 4.2.6.8 and 6.1.1.4'
N N 0.0061 0.0033 'International Tables Vol C Tables 4.2.6.8 and 6.1.1.4'
S S 0.1246 0.1234 'International Tables Vol C Tables 4.2.6.8 and 6.1.1.4'
Br Br -0.2901 2.4595 'International Tables Vol C Tables 4.2.6.8 and 6.1.1.4'
Hg Hg -2.3894 9.2266 'International Tables Vol C Tables 4.2.6.8 and 6.1.1.4'

loop_
_geom_angle_atom_site_label_1
_geom_angle_atom_site_label_2
_geom_angle_atom_site_label_3
_geom_angle
_geom_angle_site_symmetry_1
_geom_angle_site_symmetry_3
_geom_angle_publ_flag
Hg1 Br1 Hg1 92.51(5) . 1_455 ?
N1 C1 C2 120.9(13) . . ?
N1 C1 H1 119.6 . . ?
C2 C1 H1 119.6 . . ?
N2 C2 C1 121.7(14) . . ?
N2 C2 C3 118.2(14) . . ?
C1 C2 C3 120.1(13) . . ?
C2 C3 H3A 109.5 . . ?
C2 C3 H3B 109.5 . . ?
H3A C3 H3B 109.5 . . ?
C2 C3 H3C 109.5 . . ?
H3A C3 H3C 109.5 . . ?
H3B C3 H3C 109.5 . . ?
N1 C4 C5 121.0(14) . . ?
N1 C4 H4 119.5 . . ?
C5 C4 H4 119.5 . . ?
N2 C5 C4 120.3(15) . . ?
N2 C5 C6 117.7(14) . . ?
C4 C5 C6 122.0(14) . . ?
C5 C6 H6A 109.5 . . ?
C5 C6 H6B 109.5 . . ?
H6A C6 H6B 109.5 . . ?
C5 C6 H6C 109.5 . . ?
H6A C6 H6C 109.5 . . ?
H6B C6 H6C 109.5 . . ?
Br1 Hg1 Br2 168.61(6) . . ?
Br1 Hg1 N1 95.0(3) . . ?
Br2 Hg1 N1 96.0(3) . . ?
Br1 Hg1 Br1 92.51(5) . 1_655 ?
Br2 Hg1 Br1 90.67(5) . 1_655 ?
N1 Hg1 Br1 89.8(3) . 1_655 ?
C4 N1 C1 118.1(14) . . ?
C4 N1 Hg1 121.2(10) . . ?
C1 N1 Hg1 120.7(10) . . ?
C2 N2 C5 117.9(14) . . ?

loop_
_geom_bond_atom_site_label_1
_geom_bond_atom_site_label_2
_geom_bond_distance
_geom_bond_site_symmetry_2
_geom_bond_publ_flag
Br1 Hg1 2.4783(16) . ?
Br1 Hg1 3.0700(16) 1_455 ?
Br2 Hg1 2.4800(16) . ?
C1 N1 1.338(19) . ?
C1 C2 1.40(2) . ?
C1 H1 0.9500 . ?
C2 N2 1.320(19) . ?
C2 C3 1.52(2) . ?
C3 H3A 0.9800 . ?
C3 H3B 0.9800 . ?
C3 H3C 0.9800 . ?
C4 N1 1.336(19) . ?
C4 C5 1.41(2) . ?
C4 H4 0.9500 . ?
C5 N2 1.35(2) . ?
C5 C6 1.47(2) . ?
C6 H6A 0.9800 . ?
C6 H6B 0.9800 . ?
C6 H6C 0.9800 . ?
Hg1 N1 2.508(13) . ?
Hg1 Br1 3.0700(16) 1_655 ?

loop_
_geom_torsion_atom_site_label_1
_geom_torsion_atom_site_label_2
_geom_torsion_atom_site_label_3
_geom_torsion_atom_site_label_4
_geom_torsion
_geom_torsion_site_symmetry_1
_geom_torsion_site_symmetry_2
_geom_torsion_site_symmetry_3
_geom_torsion_site_symmetry_4
_geom_torsion_publ_flag
N1 C1 C2 N2 2(2) . . . . ?
N1 C1 C2 C3 -178.3(15) . . . . ?
N1 C4 C5 N2 2(2) . . . . ?
N1 C4 C5 C6 -178.9(15) . . . . ?
Hg1 Br1 Hg1 Br2 -74.0(3) 1_455 . . . ?
Hg1 Br1 Hg1 N1 90.0(3) 1_455 . . . ?
Hg1 Br1 Hg1 Br1 180.0 1_455 . . 1_655 ?
C5 C4 N1 C1 -1(2) . . . . ?
C5 C4 N1 Hg1 -179.6(11) . . . . ?
C2 C1 N1 C4 -1(2) . . . . ?
C2 C1 N1 Hg1 177.6(10) . . . . ?
Br1 Hg1 N1 C4 -169.0(11) . . . . ?
Br2 Hg1 N1 C4 7.9(12) . . . . ?
Br1 Hg1 N1 C4 98.5(12) 1_655 . . . ?
Br1 Hg1 N1 C1 12.0(11) . . . . ?
Br2 Hg1 N1 C1 -171.2(11) . . . . ?
Br1 Hg1 N1 C1 -80.5(11) 1_655 . . . ?
C1 C2 N2 C5 -1(2) . . . . ?
C3 C2 N2 C5 179.8(15) . . . . ?
C4 C5 N2 C2 -1(2) . . . . ?
C6 C5 N2 C2 179.4(15) . . . . ?
